data_4313952
loop_
_publ_author_name
'Timothy J. Foley'
'Benjamin S. Harrison'
'Alison S. Knefely'
'Khalil A. Abboud'
'John R. Reynolds'
'Kirk S. Schanze'
'James M. Boncella'

_publ_section_title
;
 Facile Preparation and Photophysics of Near-Infrared Luminescent
 Lanthanide(III) Monoporphyrinate Complexes
;
_journal_name_full 'Inorganic Chemistry'
_journal_page_first 5023
_journal_page_last 5032
_journal_paper_doi 10.1021/ic034217g
_journal_volume 42
_journal_year 2003
_chemical_formula_sum 'C108.5 H82 B2 N20 Nd2'
_chemical_formula_weight 1976.04
_chemical_name_systematic
;
   ?
;
_space_group_IT_number 2
_symmetry_cell_setting triclinic
_symmetry_space_group_name_Hall '-P 1'
_symmetry_space_group_name_H-M 'P -1'
_atom_sites_solution_hydrogens geom
_atom_sites_solution_primary direct
_atom_sites_solution_secondary difmap
_audit_creation_method SHELXL-97
_cell_angle_alpha 84.067(2)
_cell_angle_beta 78.022(2)
_cell_angle_gamma 74.461(2)
_cell_formula_units_Z 2
_cell_length_a 12.6145(5)
_cell_length_b 13.7314(6)
_cell_length_c 27.843(1)
_cell_measurement_temperature 193(2)
_cell_measurement_theta_max 25.0
_cell_measurement_theta_min 2.0
_cell_volume 4539.5(3)
_computing_cell_refinement 'Bruker SMART & SAINT (Bruker 1998)'
_computing_data_collection 'Bruker SMART (Bruker 1998)'
_computing_data_reduction 'Bruker SHELXTL (Bruker 2000)'
_computing_molecular_graphics 'Bruker SHELXTL'
_computing_publication_material 'Bruker SHELXTL'
_computing_structure_refinement 'Bruker SHELXTL'
_computing_structure_solution 'Bruker SHELXTL'
_diffrn_ambient_temperature 193(2)
_diffrn_measured_fraction_theta_full 0.972
_diffrn_measured_fraction_theta_max 0.972
_diffrn_measurement_device_type 'SMART CCD area detector'
_diffrn_measurement_method '\w scans'
_diffrn_radiation_monochromator graphite
_diffrn_radiation_source 'normal-focus sealed tube'
_diffrn_radiation_type MoK\a
_diffrn_radiation_wavelength 0.71073
_diffrn_reflns_av_R_equivalents 0.0548
_diffrn_reflns_av_sigmaI/netI 0.1108
_diffrn_reflns_limit_h_max 16
_diffrn_reflns_limit_h_min -16
_diffrn_reflns_limit_k_max 17
_diffrn_reflns_limit_k_min -17
_diffrn_reflns_limit_l_max 35
_diffrn_reflns_limit_l_min -36
_diffrn_reflns_number 40834
_diffrn_reflns_theta_full 27.50
_diffrn_reflns_theta_max 27.50
_diffrn_reflns_theta_min 1.71
_diffrn_standards_decay_% none
_diffrn_standards_number 0
_exptl_absorpt_coefficient_mu 1.194
_exptl_absorpt_correction_T_max 0.9471
_exptl_absorpt_correction_T_min 0.8203
_exptl_absorpt_correction_type analuy
_exptl_absorpt_process_details 'based on measured indexed crystal faces, SHELXTL (Bruker 1998)'
_exptl_crystal_colour red
_exptl_crystal_density_diffrn 1.446
_exptl_crystal_density_method 'not measured'
_exptl_crystal_description plates
_exptl_crystal_F_000 2006
_exptl_crystal_size_max 0.17
_exptl_crystal_size_mid 0.05
_exptl_crystal_size_min 0.05
_refine_diff_density_max 0.584
_refine_diff_density_min -0.836
_refine_diff_density_rms 0.089
_refine_ls_extinction_coef 0.00003(3)
_refine_ls_extinction_expression Fc^*^=kFc[1+0.001xFc^2^\l^3^/sin(2\q)]^-1/4^
_refine_ls_extinction_method SHELXL
_refine_ls_goodness_of_fit_ref 0.840
_refine_ls_hydrogen_treatment mixed
_refine_ls_matrix_type full
_refine_ls_number_parameters 1208
_refine_ls_number_reflns 20287
_refine_ls_number_restraints 0
_refine_ls_restrained_S_all 0.840
_refine_ls_R_factor_all 0.0756
_refine_ls_R_factor_gt 0.0369
_refine_ls_shift/su_max 0.007
_refine_ls_shift/su_mean 0.000
_refine_ls_structure_factor_coef Fsqd
_refine_ls_weighting_details 'calc w=1/[\s^2^(Fo^2^)+(0.0176P)^2^+0.0000P] where P=(Fo^2^+2Fc^2^)/3'
_refine_ls_weighting_scheme calc
_refine_ls_wR_factor_gt 0.0642
_refine_ls_wR_factor_ref 0.0697
_reflns_number_gt 12451
_reflns_number_total 20287
_reflns_threshold_expression >2sigma(I)
_cod_data_source_file ic034217gsi20030318_055518_2.cif
_cod_data_source_block sk01
_cod_depositor_comments
;
The following automatic conversions were performed:

'_symmetry_cell_setting' value 'Triclinic' changed to 'triclinic'
according to the built-in table from CIF Core dictionary named
'cif_core.dic' version 2.4.1 from 2010-06-29.

Automatic conversion script
Id: cif_fix_values 1646 2011-03-28 12:23:43Z adriana 
;
_cod_original_formula_sum 'C108.50 H82 B2 N20 Nd2'
_cod_database_code 4313952

loop_
_symmetry_equiv_pos_as_xyz
'x, y, z'
'-x, -y, -z'

loop_
_atom_site_label
_atom_site_type_symbol
_atom_site_fract_x
_atom_site_fract_y
_atom_site_fract_z
_atom_site_U_iso_or_equiv
_atom_site_adp_type
_atom_site_occupancy
_atom_site_symmetry_multiplicity
_atom_site_calc_flag
_atom_site_refinement_flags
_atom_site_disorder_assembly
_atom_site_disorder_group
Nd Nd 0.527093(15) 0.777341(14) 0.857418(7) 0.02033(6) Uani 1 1 d . . .
B B 0.4016(4) 0.8029(3) 0.74561(17) 0.0307(11) Uani 1 1 d . . .
H H 0.371(2) 0.808(2) 0.7106(11) 0.016(8) Uiso 1 1 d . . .
N1 N 0.7263(2) 0.7536(2) 0.85744(10) 0.0224(7) Uani 1 1 d . . .
N2 N 0.5873(2) 0.6127(2) 0.89831(10) 0.0215(7) Uani 1 1 d . . .
N3 N 0.4071(2) 0.7789(2) 0.93755(10) 0.0197(7) Uani 1 1 d . . .
N4 N 0.5440(2) 0.9210(2) 0.89855(10) 0.0214(7) Uani 1 1 d . . .
N5 N 0.5444(3) 0.6661(2) 0.78498(11) 0.0336(8) Uani 1 1 d . . .
N6 N 0.4773(2) 0.6958(2) 0.75054(11) 0.0295(7) Uani 1 1 d . . .
N7 N 0.3268(2) 0.8125(2) 0.83753(11) 0.0297(8) Uani 1 1 d . . .
N8 N 0.3065(2) 0.8235(2) 0.79108(11) 0.0278(7) Uani 1 1 d . . .
N9 N 0.5248(2) 0.8939(2) 0.77738(11) 0.0267(7) Uani 1 1 d . . .
N10 N 0.4716(2) 0.8820(2) 0.74077(11) 0.0262(7) Uani 1 1 d . . .
C1 C 0.7804(3) 0.8303(3) 0.84676(12) 0.0226(8) Uani 1 1 d . . .
C2 C 0.8995(3) 0.7854(3) 0.83351(13) 0.0293(9) Uani 1 1 d . . .
H2A H 0.9559 0.8211 0.8228 0.035 Uiso 1 1 calc R . .
C3 C 0.9162(3) 0.6844(3) 0.83907(13) 0.0288(9) Uani 1 1 d . . .
H3A H 0.9865 0.6357 0.8343 0.035 Uiso 1 1 calc R . .
C4 C 0.8077(3) 0.6637(3) 0.85361(13) 0.0225(8) Uani 1 1 d . . .
C5 C 0.7904(3) 0.5660(3) 0.86471(13) 0.0233(8) Uani 1 1 d . . .
C6 C 0.6868(3) 0.5429(3) 0.88364(12) 0.0230(8) Uani 1 1 d . . .
C7 C 0.6696(3) 0.4421(3) 0.89083(13) 0.0292(9) Uani 1 1 d . . .
H7A H 0.7253 0.3807 0.8839 0.035 Uiso 1 1 calc R . .
C8 C 0.5597(3) 0.4514(3) 0.90924(13) 0.0290(9) Uani 1 1 d . . .
H8A H 0.5229 0.3982 0.9164 0.035 Uiso 1 1 calc R . .
C9 C 0.5090(3) 0.5580(2) 0.91599(12) 0.0223(8) Uani 1 1 d . . .
C10 C 0.4008(3) 0.5998(3) 0.94165(13) 0.0223(8) Uani 1 1 d . . .
C11 C 0.3597(3) 0.7002(2) 0.95621(12) 0.0198(8) Uani 1 1 d . . .
C12 C 0.2642(3) 0.7353(3) 0.99358(12) 0.0263(9) Uani 1 1 d . . .
H12A H 0.2172 0.6958 1.0123 0.032 Uiso 1 1 calc R . .
C13 C 0.2529(3) 0.8347(3) 0.99743(13) 0.0268(9) Uani 1 1 d . . .
H13A H 0.1969 0.8782 1.0195 0.032 Uiso 1 1 calc R . .
C14 C 0.3424(3) 0.8628(3) 0.96150(12) 0.0227(8) Uani 1 1 d . . .
C15 C 0.3576(3) 0.9620(3) 0.95335(12) 0.0209(8) Uani 1 1 d . . .
C16 C 0.4530(3) 0.9876(3) 0.92455(13) 0.0229(8) Uani 1 1 d . . .
C17 C 0.4734(3) 1.0870(3) 0.91996(12) 0.0250(8) Uani 1 1 d . . .
H17A H 0.4239 1.1466 0.9339 0.030 Uiso 1 1 calc R . .
C18 C 0.5768(3) 1.0789(3) 0.89189(13) 0.0268(9) Uani 1 1 d . . .
H18A H 0.6125 1.1325 0.8823 0.032 Uiso 1 1 calc R . .
C19 C 0.6227(3) 0.9751(3) 0.87928(12) 0.0220(8) Uani 1 1 d . . .
C20 C 0.7319(3) 0.9336(3) 0.85385(12) 0.0223(8) Uani 1 1 d . . .
C21 C 0.8917(3) 0.4784(3) 0.85910(14) 0.0263(9) Uani 1 1 d . . .
C22 C 0.9572(3) 0.4539(3) 0.81355(16) 0.0419(11) Uani 1 1 d . . .
H22A H 0.9376 0.4930 0.7850 0.050 Uiso 1 1 calc R . .
C23 C 1.0500(4) 0.3739(4) 0.8091(2) 0.0627(16) Uani 1 1 d . . .
H23A H 1.0941 0.3572 0.7776 0.075 Uiso 1 1 calc R . .
C24 C 1.0787(4) 0.3185(3) 0.8500(2) 0.0624(16) Uani 1 1 d . . .
H24A H 1.1432 0.2630 0.8467 0.075 Uiso 1 1 calc R . .
C25 C 1.0168(4) 0.3410(3) 0.89562(19) 0.0519(13) Uani 1 1 d . . .
H25A H 1.0379 0.3014 0.9238 0.062 Uiso 1 1 calc R . .
C26 C 0.9228(3) 0.4221(3) 0.90053(15) 0.0356(10) Uani 1 1 d . . .
H26A H 0.8797 0.4391 0.9322 0.043 Uiso 1 1 calc R . .
C27 C 0.3211(3) 0.5328(3) 0.95754(13) 0.0235(8) Uani 1 1 d . . .
C28 C 0.3454(3) 0.4469(3) 0.98807(13) 0.0309(9) Uani 1 1 d . . .
H28A H 0.4143 0.4287 0.9996 0.037 Uiso 1 1 calc R . .
C29 C 0.2708(3) 0.3875(3) 1.00199(14) 0.0392(10) Uani 1 1 d . . .
H29A H 0.2877 0.3291 1.0233 0.047 Uiso 1 1 calc R . .
C30 C 0.1713(3) 0.4133(3) 0.98480(16) 0.0472(12) Uani 1 1 d . . .
H30A H 0.1203 0.3718 0.9939 0.057 Uiso 1 1 calc R . .
C31 C 0.1451(3) 0.4995(3) 0.95437(15) 0.0418(11) Uani 1 1 d . . .
H31A H 0.0763 0.5174 0.9428 0.050 Uiso 1 1 calc R . .
C32 C 0.2201(3) 0.5587(3) 0.94111(14) 0.0312(9) Uani 1 1 d . . .
H32A H 0.2024 0.6180 0.9205 0.037 Uiso 1 1 calc R . .
C33 C 0.2620(3) 1.0431(3) 0.97683(13) 0.0252(8) Uani 1 1 d . . .
C34 C 0.1581(3) 1.0579(3) 0.96403(15) 0.0382(10) Uani 1 1 d . . .
H34A H 0.1507 1.0219 0.9381 0.046 Uiso 1 1 calc R . .
C35 C 0.0649(3) 1.1250(3) 0.98884(18) 0.0526(13) Uani 1 1 d . . .
H35A H -0.0061 1.1337 0.9800 0.063 Uiso 1 1 calc R . .
C36 C 0.0740(4) 1.1787(3) 1.02579(17) 0.0477(12) Uani 1 1 d . . .
H36A H 0.0096 1.2236 1.0431 0.057 Uiso 1 1 calc R . .
C37 C 0.1775(4) 1.1671(3) 1.03761(14) 0.0384(10) Uani 1 1 d . . .
H37A H 0.1849 1.2059 1.0625 0.046 Uiso 1 1 calc R . .
C38 C 0.2709(3) 1.0993(2) 1.01352(13) 0.0281(9) Uani 1 1 d . . .
H38A H 0.3417 1.0913 1.0223 0.034 Uiso 1 1 calc R . .
C39 C 0.8072(3) 1.0031(2) 0.83742(13) 0.0240(8) Uani 1 1 d . . .
C40 C 0.8563(3) 1.0128(3) 0.78855(14) 0.0300(9) Uani 1 1 d . . .
H40A H 0.8395 0.9766 0.7650 0.036 Uiso 1 1 calc R . .
C41 C 0.9294(3) 1.0743(3) 0.77296(15) 0.0370(10) Uani 1 1 d . . .
H41A H 0.9643 1.0779 0.7394 0.044 Uiso 1 1 calc R . .
C42 C 0.9510(3) 1.1299(3) 0.80640(17) 0.0433(11) Uani 1 1 d . . .
H42A H 0.9988 1.1741 0.7957 0.052 Uiso 1 1 calc R . .
C43 C 0.9038(3) 1.1219(3) 0.85512(17) 0.0441(11) Uani 1 1 d . . .
H43A H 0.9193 1.1599 0.8782 0.053 Uiso 1 1 calc R . .
C44 C 0.8328(3) 1.0578(3) 0.87081(14) 0.0354(10) Uani 1 1 d . . .
H44A H 0.8015 1.0514 0.9048 0.043 Uiso 1 1 calc R . .
C45 C 0.5983(3) 0.5700(3) 0.77705(15) 0.0424(11) Uani 1 1 d . . .
H45A H 0.6515 0.5300 0.7955 0.051 Uiso 1 1 calc R . .
C46 C 0.5668(4) 0.5357(3) 0.73833(15) 0.0472(12) Uani 1 1 d . . .
H46A H 0.5928 0.4704 0.7253 0.057 Uiso 1 1 calc R . .
C47 C 0.4899(4) 0.6172(3) 0.72316(15) 0.0416(11) Uani 1 1 d . . .
H47A H 0.4512 0.6181 0.6972 0.050 Uiso 1 1 calc R . .
C48 C 0.2260(3) 0.8408(3) 0.86718(15) 0.0316(9) Uani 1 1 d . . .
H48A H 0.2144 0.8394 0.9020 0.038 Uiso 1 1 calc R . .
C49 C 0.1418(3) 0.8720(3) 0.83993(15) 0.0354(10) Uani 1 1 d . . .
H49A H 0.0637 0.8969 0.8517 0.042 Uiso 1 1 calc R . .
C50 C 0.1962(3) 0.8592(3) 0.79227(15) 0.0363(10) Uani 1 1 d . . .
H50A H 0.1612 0.8734 0.7643 0.044 Uiso 1 1 calc R . .
C51 C 0.5708(3) 0.9713(3) 0.76110(14) 0.0289(9) Uani 1 1 d . . .
H51A H 0.6132 0.9972 0.7788 0.035 Uiso 1 1 calc R . .
C52 C 0.5486(3) 1.0089(3) 0.71507(14) 0.0332(10) Uani 1 1 d . . .
H52A H 0.5721 1.0633 0.6959 0.040 Uiso 1 1 calc R . .
C53 C 0.4850(3) 0.9507(3) 0.70303(13) 0.0305(9) Uani 1 1 d . . .
H53A H 0.4560 0.9575 0.6736 0.037 Uiso 1 1 calc R . .
Nd' Nd 1.353845(15) 0.334894(14) 0.666464(7) 0.02186(6) Uani 1 1 d . . .
B' B 1.4135(4) 0.2960(3) 0.79305(17) 0.0281(10) Uani 1 1 d . . .
H' H 1.425(3) 0.290(2) 0.8297(12) 0.035(10) Uiso 1 1 d . . .
N1' N 1.3750(2) 0.1883(2) 0.61724(10) 0.0218(7) Uani 1 1 d . . .
N2' N 1.4947(2) 0.3507(2) 0.59406(10) 0.0246(7) Uani 1 1 d . . .
N3' N 1.2875(2) 0.5037(2) 0.62885(10) 0.0256(7) Uani 1 1 d . . .
N4' N 1.1682(2) 0.3432(2) 0.64981(11) 0.0249(7) Uani 1 1 d . . .
N5' N 1.5324(2) 0.2895(2) 0.70724(12) 0.0304(8) Uani 1 1 d . . .
N6' N 1.5255(2) 0.2802(2) 0.75674(12) 0.0301(8) Uani 1 1 d . . .
N7' N 1.3066(2) 0.4427(2) 0.74281(11) 0.0288(7) Uani 1 1 d . . .
N8' N 1.3406(2) 0.4046(2) 0.78619(11) 0.0279(7) Uani 1 1 d . . .
N9' N 1.3090(2) 0.2175(2) 0.74408(11) 0.0256(7) Uani 1 1 d . . .
N10' N 1.3519(2) 0.2170(2) 0.78519(11) 0.0246(7) Uani 1 1 d . . .
C1' C 1.2963(3) 0.1352(2) 0.61693(12) 0.0213(8) Uani 1 1 d . . .
C2' C 1.3508(3) 0.0455(2) 0.58891(12) 0.0236(8) Uani 1 1 d . . .
H2'A H 1.3168 -0.0053 0.5834 0.028 Uiso 1 1 calc R . .
C3' C 1.4584(3) 0.0476(2) 0.57224(12) 0.0235(8) Uani 1 1 d . . .
H3'A H 1.5140 -0.0010 0.5526 0.028 Uiso 1 1 calc R . .
C4' C 1.4733(3) 0.1371(2) 0.58970(12) 0.0214(8) Uani 1 1 d . . .
C5' C 1.5735(3) 0.1703(3) 0.57535(13) 0.0245(8) Uani 1 1 d . . .
C6' C 1.5819(3) 0.2702(3) 0.57751(13) 0.0265(9) Uani 1 1 d . . .
C7' C 1.6815(3) 0.3054(3) 0.55918(14) 0.0355(10) Uani 1 1 d . . .
H7'A H 1.7539 0.2648 0.5466 0.043 Uiso 1 1 calc R . .
C8' C 1.6529(3) 0.4060(3) 0.56309(14) 0.0380(10) Uani 1 1 d . . .
H8'A H 1.7018 0.4496 0.5540 0.046 Uiso 1 1 calc R . .
C9' C 1.5351(3) 0.4362(3) 0.58346(13) 0.0291(9) Uani 1 1 d . . .
C10' C 1.4701(3) 0.5373(3) 0.58746(13) 0.0292(9) Uani 1 1 d . . .
C11' C 1.3544(3) 0.5669(3) 0.60583(13) 0.0289(9) Uani 1 1 d . . .
C12' C 1.2838(3) 0.6676(3) 0.60138(15) 0.0384(10) Uani 1 1 d . . .
H12B H 1.3080 0.7260 0.5876 0.046 Uiso 1 1 calc R . .
C13' C 1.1778(3) 0.6645(3) 0.62001(14) 0.0349(10) Uani 1 1 d . . .
H13B H 1.1134 0.7200 0.6216 0.042 Uiso 1 1 calc R . .
C14' C 1.1795(3) 0.5614(3) 0.63717(13) 0.0279(9) Uani 1 1 d . . .
C15' C 1.0834(3) 0.5265(3) 0.65766(13) 0.0265(9) Uani 1 1 d . . .
C16' C 1.0798(3) 0.4248(3) 0.66466(13) 0.0255(9) Uani 1 1 d . . .
C17' C 0.9806(3) 0.3896(3) 0.68401(13) 0.0312(9) Uani 1 1 d . . .
H17B H 0.9091 0.4299 0.6979 0.037 Uiso 1 1 calc R . .
C18' C 1.0083(3) 0.2891(3) 0.67865(13) 0.0313(9) Uani 1 1 d . . .
H18B H 0.9601 0.2452 0.6886 0.038 Uiso 1 1 calc R . .
C19' C 1.1243(3) 0.2605(3) 0.65518(13) 0.0237(8) Uani 1 1 d . . .
C20' C 1.1821(3) 0.1642(3) 0.63831(12) 0.0223(8) Uani 1 1 d . . .
C21' C 1.6741(3) 0.0937(3) 0.55213(13) 0.0270(9) Uani 1 1 d . . .
C22' C 1.7304(3) 0.1112(3) 0.50500(15) 0.0403(11) Uani 1 1 d . . .
H22B H 1.7041 0.1726 0.4870 0.048 Uiso 1 1 calc R . .
C23' C 1.8244(3) 0.0404(4) 0.48386(16) 0.0498(12) Uani 1 1 d . . .
H23B H 1.8621 0.0534 0.4515 0.060 Uiso 1 1 calc R . .
C24' C 1.8633(3) -0.0482(4) 0.50915(17) 0.0498(13) Uani 1 1 d . . .
H24B H 1.9285 -0.0962 0.4946 0.060 Uiso 1 1 calc R . .
C25' C 1.8080(3) -0.0680(3) 0.55597(16) 0.0437(11) Uani 1 1 d . . .
H25B H 1.8342 -0.1302 0.5734 0.052 Uiso 1 1 calc R . .
C26' C 1.7146(3) 0.0029(3) 0.57738(14) 0.0322(9) Uani 1 1 d . . .
H26B H 1.6774 -0.0105 0.6098 0.039 Uiso 1 1 calc R . .
C27' C 1.5273(3) 0.6186(3) 0.56569(14) 0.0297(9) Uani 1 1 d . . .
C28' C 1.5253(3) 0.6986(3) 0.59312(15) 0.0388(10) Uani 1 1 d . . .
H28B H 1.4865 0.7028 0.6262 0.047 Uiso 1 1 calc R . .
C29' C 1.5803(3) 0.7725(3) 0.57191(17) 0.0452(11) Uani 1 1 d . . .
H29B H 1.5789 0.8267 0.5908 0.054 Uiso 1 1 calc R . .
C30' C 1.6357(4) 0.7680(3) 0.52457(17) 0.0487(12) Uani 1 1 d . . .
H30B H 1.6732 0.8187 0.5107 0.058 Uiso 1 1 calc R . .
C31' C 1.6379(3) 0.6907(3) 0.49673(16) 0.0477(12) Uani 1 1 d . . .
H31B H 1.6772 0.6875 0.4637 0.057 Uiso 1 1 calc R . .
C32' C 1.5821(3) 0.6167(3) 0.51718(14) 0.0403(11) Uani 1 1 d . . .
H32B H 1.5818 0.5643 0.4975 0.048 Uiso 1 1 calc R . .
C33' C 0.9736(3) 0.6046(3) 0.66915(14) 0.0301(9) Uani 1 1 d . . .
C34' C 0.9523(3) 0.6702(3) 0.70583(14) 0.0354(10) Uani 1 1 d . . .
H34B H 1.0085 0.6686 0.7242 0.042 Uiso 1 1 calc R . .
C35' C 0.8473(3) 0.7398(3) 0.71635(15) 0.0430(11) Uani 1 1 d . . .
H35B H 0.8327 0.7841 0.7423 0.052 Uiso 1 1 calc R . .
C36' C 0.7667(3) 0.7449(3) 0.69011(17) 0.0497(12) Uani 1 1 d . . .
H36B H 0.6965 0.7931 0.6974 0.060 Uiso 1 1 calc R . .
C37' C 0.7870(4) 0.6799(3) 0.65289(19) 0.0609(14) Uani 1 1 d . . .
H37B H 0.7306 0.6832 0.6344 0.073 Uiso 1 1 calc R . .
C38' C 0.8897(3) 0.6094(3) 0.64230(16) 0.0490(12) Uani 1 1 d . . .
H38B H 0.9031 0.5644 0.6167 0.059 Uiso 1 1 calc R . .
C39' C 1.1152(3) 0.0875(3) 0.64073(13) 0.0243(8) Uani 1 1 d . . .
C40' C 1.1491(3) -0.0088(3) 0.66256(13) 0.0301(9) Uani 1 1 d . . .
H40B H 1.2165 -0.0271 0.6753 0.036 Uiso 1 1 calc R . .
C41' C 1.0855(3) -0.0780(3) 0.66589(14) 0.0385(10) Uani 1 1 d . . .
H41B H 1.1100 -0.1434 0.6808 0.046 Uiso 1 1 calc R . .
C42' C 0.9882(3) -0.0540(3) 0.64812(15) 0.0426(11) Uani 1 1 d . . .
H42B H 0.9445 -0.1017 0.6511 0.051 Uiso 1 1 calc R . .
C43' C 0.9541(3) 0.0416(3) 0.62557(15) 0.0421(11) Uani 1 1 d . . .
H43B H 0.8869 0.0592 0.6128 0.051 Uiso 1 1 calc R . .
C44' C 1.0177(3) 0.1108(3) 0.62168(14) 0.0315(9) Uani 1 1 d . . .
H44B H 0.9942 0.1753 0.6057 0.038 Uiso 1 1 calc R . .
C45' C 1.6415(3) 0.2701(3) 0.68758(16) 0.0417(11) Uani 1 1 d . . .
H45B H 1.6713 0.2714 0.6533 0.050 Uiso 1 1 calc R . .
C46' C 1.7047(3) 0.2478(4) 0.72411(18) 0.0633(15) Uani 1 1 d . . .
H46B H 1.7841 0.2310 0.7201 0.076 Uiso 1 1 calc R . .
C47' C 1.6285(3) 0.2552(3) 0.76749(17) 0.0502(13) Uani 1 1 d . . .
H47B H 1.6458 0.2445 0.7996 0.060 Uiso 1 1 calc R . .
C48' C 1.2497(3) 0.5392(3) 0.75110(15) 0.0334(10) Uani 1 1 d . . .
H48B H 1.2150 0.5849 0.7276 0.040 Uiso 1 1 calc R . .
C49' C 1.2480(3) 0.5629(3) 0.79790(15) 0.0394(11) Uani 1 1 d . . .
H49B H 1.2138 0.6260 0.8125 0.047 Uiso 1 1 calc R . .
C50' C 1.3063(3) 0.4761(3) 0.81922(15) 0.0380(10) Uani 1 1 d . . .
H50B H 1.3200 0.4681 0.8519 0.046 Uiso 1 1 calc R . .
C51' C 1.2624(3) 0.1388(3) 0.75126(13) 0.0283(9) Uani 1 1 d . . .
H51B H 1.2255 0.1202 0.7285 0.034 Uiso 1 1 calc R . .
C52' C 1.2752(3) 0.0883(3) 0.79630(14) 0.0293(9) Uani 1 1 d . . .
H52B H 1.2493 0.0308 0.8101 0.035 Uiso 1 1 calc R . .
C53' C 1.3332(3) 0.1393(3) 0.81658(14) 0.0287(9) Uani 1 1 d . . .
H53B H 1.3562 0.1227 0.8474 0.034 Uiso 1 1 calc R . .
C90 C 1.0320(9) 0.6735(9) 0.5103(4) 0.089(4) Uani 0.50 1 d P A 2
H90A H 0.9705 0.7014 0.5370 0.134 Uiso 0.50 1 calc PR A 2
H90B H 1.0690 0.7264 0.4952 0.134 Uiso 0.50 1 calc PR A 2
H90C H 1.0863 0.6175 0.5236 0.134 Uiso 0.50 1 calc PR A 2
C91 C 0.9865(7) 0.6354(6) 0.4726(3) 0.153(3) Uani 1 1 d . . .
H91E H 0.9252 0.6849 0.4602 0.229 Uiso 0.50 1 calc PR A 1
H91F H 1.0526 0.6209 0.4462 0.229 Uiso 0.50 1 calc PR A 1
H91G H 1.0048 0.6631 0.5001 0.229 Uiso 0.50 1 calc PR A 1
H91A H 1.0444 0.6230 0.4423 0.183 Uiso 0.50 1 calc PR A 2
H91B H 0.9212 0.6880 0.4643 0.183 Uiso 0.50 1 calc PR A 2
C92 C 0.9489(6) 0.5325(6) 0.4912(3) 0.164(4) Uani 1 1 d . . .
H92A H 0.8828 0.5446 0.5183 0.197 Uiso 1 1 calc R . .
H92B H 0.9317 0.5018 0.4641 0.197 Uiso 1 1 calc R . .

loop_
_atom_site_aniso_label
_atom_site_aniso_U_11
_atom_site_aniso_U_22
_atom_site_aniso_U_33
_atom_site_aniso_U_23
_atom_site_aniso_U_13
_atom_site_aniso_U_12
Nd 0.01875(11) 0.02013(12) 0.02219(12) -0.00003(9) -0.00295(9) -0.00616(9)
B 0.032(3) 0.038(3) 0.023(3) 0.003(2) -0.008(2) -0.010(2)
N1 0.0191(16) 0.0205(17) 0.0264(18) -0.0002(13) -0.0012(13) -0.0057(13)
N2 0.0161(16) 0.0241(17) 0.0241(18) 0.0016(13) -0.0022(13) -0.0070(13)
N3 0.0169(15) 0.0205(16) 0.0226(17) -0.0015(13) -0.0012(13) -0.0083(13)
N4 0.0160(15) 0.0223(16) 0.0248(18) 0.0004(13) -0.0005(13) -0.0063(13)
N5 0.043(2) 0.031(2) 0.030(2) -0.0050(15) -0.0144(16) -0.0060(16)
N6 0.040(2) 0.0293(18) 0.0215(18) -0.0002(14) -0.0084(15) -0.0110(15)
N7 0.0257(18) 0.0356(19) 0.029(2) 0.0034(15) -0.0053(15) -0.0119(15)
N8 0.0261(18) 0.0297(18) 0.0286(19) 0.0045(15) -0.0092(15) -0.0080(14)
N9 0.0250(17) 0.0296(18) 0.0266(19) -0.0004(14) -0.0068(14) -0.0076(14)
N10 0.0251(17) 0.0279(18) 0.0258(18) 0.0004(14) -0.0080(14) -0.0052(14)
C1 0.0196(19) 0.026(2) 0.023(2) 0.0017(16) -0.0027(15) -0.0098(16)
C2 0.024(2) 0.031(2) 0.033(2) -0.0049(18) 0.0037(17) -0.0126(18)
C3 0.020(2) 0.028(2) 0.036(2) -0.0067(18) 0.0021(17) -0.0060(17)
C4 0.0182(19) 0.024(2) 0.025(2) -0.0011(16) -0.0038(16) -0.0044(16)
C5 0.0177(19) 0.021(2) 0.028(2) -0.0012(16) -0.0028(16) -0.0025(16)
C6 0.022(2) 0.023(2) 0.023(2) 0.0014(16) -0.0044(16) -0.0039(16)
C7 0.027(2) 0.023(2) 0.035(2) 0.0011(18) -0.0026(18) -0.0045(17)
C8 0.029(2) 0.025(2) 0.034(2) 0.0013(17) -0.0026(18) -0.0134(17)
C9 0.024(2) 0.0185(19) 0.024(2) 0.0003(16) -0.0046(16) -0.0058(16)
C10 0.021(2) 0.024(2) 0.023(2) 0.0047(16) -0.0062(16) -0.0088(16)
C11 0.0170(18) 0.0186(19) 0.024(2) 0.0005(16) -0.0051(15) -0.0037(15)
C12 0.024(2) 0.033(2) 0.023(2) -0.0006(17) 0.0013(16) -0.0152(17)
C13 0.020(2) 0.031(2) 0.028(2) -0.0065(17) 0.0037(16) -0.0099(17)
C14 0.0202(19) 0.029(2) 0.020(2) -0.0008(16) -0.0021(15) -0.0104(16)
C15 0.0209(19) 0.024(2) 0.019(2) -0.0022(16) -0.0044(15) -0.0066(16)
C16 0.024(2) 0.023(2) 0.023(2) -0.0031(16) -0.0069(16) -0.0063(16)
C17 0.027(2) 0.020(2) 0.027(2) -0.0004(16) -0.0033(17) -0.0045(16)
C18 0.031(2) 0.024(2) 0.028(2) 0.0057(17) -0.0060(17) -0.0138(17)
C19 0.022(2) 0.024(2) 0.021(2) 0.0030(16) -0.0057(16) -0.0099(16)
C20 0.024(2) 0.027(2) 0.019(2) 0.0020(16) -0.0037(15) -0.0121(16)
C21 0.0179(19) 0.023(2) 0.038(2) -0.0027(18) -0.0016(17) -0.0065(16)
C22 0.039(3) 0.037(3) 0.046(3) -0.006(2) 0.005(2) -0.013(2)
C23 0.033(3) 0.047(3) 0.095(5) -0.032(3) 0.025(3) -0.005(2)
C24 0.025(3) 0.030(3) 0.129(5) -0.019(3) -0.009(3) 0.000(2)
C25 0.045(3) 0.030(3) 0.086(4) 0.004(3) -0.034(3) -0.004(2)
C26 0.029(2) 0.032(2) 0.047(3) -0.001(2) -0.0104(19) -0.0061(18)
C27 0.023(2) 0.020(2) 0.026(2) -0.0042(16) 0.0023(16) -0.0078(16)
C28 0.030(2) 0.034(2) 0.032(2) 0.0029(18) -0.0088(18) -0.0126(18)
C29 0.046(3) 0.035(2) 0.038(3) 0.005(2) 0.001(2) -0.023(2)
C30 0.043(3) 0.039(3) 0.065(3) 0.000(2) 0.002(2) -0.029(2)
C31 0.030(2) 0.047(3) 0.056(3) -0.008(2) -0.007(2) -0.020(2)
C32 0.028(2) 0.031(2) 0.036(2) -0.0024(18) -0.0033(18) -0.0114(18)
C33 0.025(2) 0.023(2) 0.027(2) -0.0008(17) 0.0014(16) -0.0087(16)
C34 0.026(2) 0.030(2) 0.059(3) -0.014(2) -0.008(2) -0.0025(18)
C35 0.023(2) 0.044(3) 0.088(4) -0.002(3) -0.005(2) -0.007(2)
C36 0.040(3) 0.026(2) 0.061(3) 0.001(2) 0.017(2) -0.003(2)
C37 0.057(3) 0.026(2) 0.027(2) -0.0004(18) 0.004(2) -0.012(2)
C38 0.032(2) 0.021(2) 0.029(2) 0.0019(17) -0.0030(17) -0.0081(17)
C39 0.0221(19) 0.021(2) 0.029(2) 0.0010(16) -0.0023(16) -0.0095(16)
C40 0.032(2) 0.022(2) 0.035(2) -0.0009(17) -0.0007(18) -0.0095(17)
C41 0.029(2) 0.034(2) 0.042(3) 0.003(2) 0.0083(19) -0.0112(19)
C42 0.029(2) 0.035(2) 0.065(3) 0.004(2) 0.003(2) -0.017(2)
C43 0.040(3) 0.041(3) 0.062(3) -0.012(2) -0.010(2) -0.024(2)
C44 0.038(2) 0.037(2) 0.036(3) -0.0026(19) -0.0016(19) -0.021(2)
C45 0.057(3) 0.025(2) 0.043(3) -0.006(2) -0.012(2) -0.002(2)
C46 0.075(3) 0.024(2) 0.043(3) -0.007(2) -0.010(2) -0.012(2)
C47 0.063(3) 0.042(3) 0.028(2) -0.004(2) -0.010(2) -0.026(2)
C48 0.024(2) 0.037(2) 0.035(2) 0.0006(19) -0.0055(19) -0.0117(18)
C49 0.019(2) 0.038(2) 0.052(3) -0.002(2) -0.009(2) -0.0113(18)
C50 0.036(2) 0.037(2) 0.044(3) 0.002(2) -0.021(2) -0.014(2)
C51 0.026(2) 0.025(2) 0.034(2) -0.0026(18) 0.0002(18) -0.0070(17)
C52 0.036(2) 0.024(2) 0.033(3) 0.0041(19) 0.0021(19) -0.0063(19)
C53 0.033(2) 0.031(2) 0.023(2) 0.0041(18) -0.0065(17) -0.0004(18)
Nd' 0.02103(12) 0.01829(12) 0.02579(13) -0.00109(9) -0.00271(9) -0.00548(9)
B' 0.030(3) 0.026(3) 0.030(3) -0.003(2) -0.008(2) -0.009(2)
N1' 0.0231(17) 0.0181(16) 0.0241(18) 0.0004(13) -0.0022(13) -0.0075(13)
N2' 0.0266(17) 0.0180(16) 0.0319(19) -0.0003(14) -0.0060(14) -0.0100(14)
N3' 0.0240(17) 0.0235(17) 0.0289(19) 0.0012(14) -0.0041(14) -0.0070(14)
N4' 0.0223(17) 0.0199(17) 0.0318(19) 0.0011(14) -0.0036(14) -0.0059(13)
N5' 0.0229(18) 0.0306(19) 0.037(2) 0.0020(16) -0.0045(15) -0.0085(14)
N6' 0.0264(18) 0.0292(18) 0.037(2) 0.0054(15) -0.0095(15) -0.0106(15)
N7' 0.0315(18) 0.0243(18) 0.031(2) 0.0005(15) -0.0104(15) -0.0050(14)
N8' 0.0311(18) 0.0243(17) 0.0304(19) -0.0033(15) -0.0080(15) -0.0082(14)
N9' 0.0289(17) 0.0244(17) 0.0236(18) -0.0021(14) -0.0041(14) -0.0071(14)
N10' 0.0209(16) 0.0220(17) 0.0287(19) 0.0011(14) -0.0037(14) -0.0033(13)
C1' 0.026(2) 0.0178(19) 0.023(2) 0.0020(15) -0.0073(16) -0.0084(16)
C2' 0.024(2) 0.0199(19) 0.029(2) -0.0041(16) -0.0039(16) -0.0086(16)
C3' 0.025(2) 0.0177(19) 0.026(2) -0.0041(16) -0.0045(16) -0.0008(15)
C4' 0.022(2) 0.021(2) 0.021(2) -0.0021(16) -0.0021(16) -0.0061(16)
C5' 0.022(2) 0.025(2) 0.026(2) -0.0036(17) -0.0028(16) -0.0059(16)
C6' 0.023(2) 0.030(2) 0.028(2) -0.0017(17) 0.0022(16) -0.0140(17)
C7' 0.029(2) 0.034(2) 0.040(3) -0.0029(19) 0.0097(18) -0.0141(19)
C8' 0.036(2) 0.034(2) 0.045(3) 0.001(2) 0.002(2) -0.019(2)
C9' 0.030(2) 0.030(2) 0.030(2) 0.0023(18) -0.0028(18) -0.0163(18)
C10' 0.040(2) 0.027(2) 0.027(2) 0.0031(17) -0.0095(18) -0.0174(19)
C11' 0.033(2) 0.021(2) 0.034(2) -0.0011(18) -0.0096(18) -0.0067(18)
C12' 0.044(3) 0.022(2) 0.050(3) 0.0061(19) -0.012(2) -0.0107(19)
C13' 0.037(2) 0.020(2) 0.045(3) -0.0002(18) -0.014(2) 0.0025(18)
C14' 0.034(2) 0.020(2) 0.031(2) -0.0003(17) -0.0131(18) -0.0048(17)
C15' 0.026(2) 0.021(2) 0.031(2) -0.0050(17) -0.0084(17) -0.0009(17)
C16' 0.022(2) 0.022(2) 0.031(2) -0.0045(17) -0.0047(17) -0.0022(17)
C17' 0.023(2) 0.027(2) 0.039(3) -0.0059(18) 0.0007(18) -0.0019(17)
C18' 0.025(2) 0.029(2) 0.040(3) -0.0036(19) 0.0003(18) -0.0115(18)
C19' 0.021(2) 0.023(2) 0.027(2) -0.0007(16) -0.0047(16) -0.0060(16)
C20' 0.022(2) 0.021(2) 0.025(2) 0.0025(16) -0.0052(16) -0.0091(16)
C21' 0.020(2) 0.030(2) 0.031(2) -0.0078(18) 0.0006(17) -0.0082(17)
C22' 0.037(2) 0.043(3) 0.036(3) -0.006(2) 0.006(2) -0.011(2)
C23' 0.042(3) 0.066(3) 0.039(3) -0.018(3) 0.015(2) -0.021(3)
C24' 0.024(2) 0.059(3) 0.065(4) -0.034(3) 0.005(2) -0.006(2)
C25' 0.032(2) 0.040(3) 0.059(3) -0.015(2) -0.013(2) -0.002(2)
C26' 0.026(2) 0.036(2) 0.035(2) -0.0138(19) -0.0021(18) -0.0083(18)
C27' 0.038(2) 0.027(2) 0.029(2) 0.0070(18) -0.0134(18) -0.0131(18)
C28' 0.053(3) 0.028(2) 0.041(3) 0.0050(19) -0.013(2) -0.018(2)
C29' 0.060(3) 0.030(2) 0.056(3) 0.007(2) -0.028(3) -0.021(2)
C30' 0.063(3) 0.040(3) 0.060(3) 0.028(2) -0.034(3) -0.038(2)
C31' 0.060(3) 0.057(3) 0.037(3) 0.017(2) -0.019(2) -0.033(3)
C32' 0.057(3) 0.046(3) 0.028(2) 0.006(2) -0.011(2) -0.029(2)
C33' 0.030(2) 0.022(2) 0.036(2) 0.0030(18) -0.0066(18) -0.0032(17)
C34' 0.031(2) 0.033(2) 0.039(3) -0.006(2) -0.0110(19) 0.0015(18)
C35' 0.045(3) 0.038(3) 0.038(3) -0.006(2) -0.004(2) 0.001(2)
C36' 0.033(3) 0.036(3) 0.063(3) -0.006(2) -0.002(2) 0.015(2)
C37' 0.038(3) 0.053(3) 0.088(4) -0.008(3) -0.030(3) 0.011(2)
C38' 0.041(3) 0.042(3) 0.063(3) -0.014(2) -0.022(2) 0.007(2)
C39' 0.025(2) 0.025(2) 0.024(2) -0.0052(16) 0.0005(16) -0.0117(17)
C40' 0.034(2) 0.028(2) 0.029(2) -0.0011(18) -0.0021(17) -0.0114(18)
C41' 0.053(3) 0.032(2) 0.032(3) -0.0048(19) -0.001(2) -0.018(2)
C42' 0.045(3) 0.043(3) 0.046(3) -0.015(2) 0.008(2) -0.029(2)
C43' 0.030(2) 0.053(3) 0.051(3) -0.018(2) -0.005(2) -0.020(2)
C44' 0.028(2) 0.029(2) 0.038(3) -0.0045(18) -0.0037(18) -0.0088(18)
C45' 0.024(2) 0.047(3) 0.049(3) 0.010(2) 0.001(2) -0.011(2)
C46' 0.019(2) 0.095(4) 0.065(4) 0.035(3) -0.007(2) -0.012(2)
C47' 0.036(3) 0.065(3) 0.057(3) 0.029(3) -0.026(2) -0.022(2)
C48' 0.029(2) 0.027(2) 0.043(3) -0.0047(19) -0.0092(19) -0.0004(18)
C49' 0.039(3) 0.028(2) 0.046(3) -0.017(2) -0.004(2) 0.0019(19)
C50' 0.044(3) 0.039(3) 0.035(3) -0.015(2) -0.006(2) -0.015(2)
C51' 0.032(2) 0.025(2) 0.027(2) -0.0091(18) -0.0003(18) -0.0082(18)
C52' 0.025(2) 0.024(2) 0.036(2) 0.0002(18) 0.0009(18) -0.0065(17)
C53' 0.028(2) 0.025(2) 0.025(2) 0.0050(18) 0.0002(17) 0.0026(17)
C90 0.055(7) 0.134(12) 0.064(9) -0.006(8) 0.017(6) -0.020(7)
C91 0.163(8) 0.105(6) 0.137(8) 0.048(6) 0.010(6) 0.005(6)
C92 0.140(8) 0.172(9) 0.098(6) 0.014(6) 0.024(5) 0.059(6)

loop_
_atom_type_symbol
_atom_type_description
_atom_type_scat_dispersion_real
_atom_type_scat_dispersion_imag
_atom_type_scat_source
C C 0.0033 0.0016 'International Tables Vol C Tables 4.2.6.8 and 6.1.1.4'
H H 0.0000 0.0000 'International Tables Vol C Tables 4.2.6.8 and 6.1.1.4'
B B 0.0013 0.0007 'International Tables Vol C Tables 4.2.6.8 and 6.1.1.4'
N N 0.0061 0.0033 'International Tables Vol C Tables 4.2.6.8 and 6.1.1.4'
Nd Nd -0.1943 3.0179 'International Tables Vol C Tables 4.2.6.8 and 6.1.1.4'

loop_
_geom_angle_atom_site_label_1
_geom_angle_atom_site_label_2
_geom_angle_atom_site_label_3
_geom_angle
_geom_angle_site_symmetry_1
_geom_angle_site_symmetry_3
_geom_angle_publ_flag
N3 Nd N2 72.78(9) . . ?
N3 Nd N1 115.78(9) . . ?
N2 Nd N1 74.24(9) . . ?
N3 Nd N4 73.69(9) . . ?
N2 Nd N4 115.07(9) . . ?
N1 Nd N4 72.97(9) . . ?
N3 Nd N5 127.99(9) . . ?
N2 Nd N5 81.72(9) . . ?
N1 Nd N5 98.94(9) . . ?
N4 Nd N5 157.24(9) . . ?
N3 Nd N7 76.22(9) . . ?
N2 Nd N7 113.38(9) . . ?
N1 Nd N7 167.77(9) . . ?
N4 Nd N7 110.15(9) . . ?
N5 Nd N7 73.61(10) . . ?
N3 Nd N9 135.39(9) . . ?
N2 Nd N9 150.09(9) . . ?
N1 Nd N9 95.43(9) . . ?
N4 Nd N9 87.26(9) . . ?
N5 Nd N9 72.10(9) . . ?
N7 Nd N9 73.20(9) . . ?
N6 B N8 110.1(3) . . ?
N6 B N10 109.8(3) . . ?
N8 B N10 109.6(3) . . ?
C4 N1 C1 107.1(3) . . ?
C4 N1 Nd 126.7(2) . . ?
C1 N1 Nd 123.8(2) . . ?
C6 N2 C9 106.1(3) . . ?
C6 N2 Nd 125.1(2) . . ?
C9 N2 Nd 118.4(2) . . ?
C14 N3 C11 106.8(3) . . ?
C14 N3 Nd 126.2(2) . . ?
C11 N3 Nd 122.4(2) . . ?
C16 N4 C19 106.8(3) . . ?
C16 N4 Nd 123.0(2) . . ?
C19 N4 Nd 122.3(2) . . ?
C45 N5 N6 106.0(3) . . ?
C45 N5 Nd 131.2(3) . . ?
N6 N5 Nd 121.9(2) . . ?
C47 N6 N5 109.0(3) . . ?
C47 N6 B 127.4(3) . . ?
N5 N6 B 123.6(3) . . ?
C48 N7 N8 106.0(3) . . ?
C48 N7 Nd 129.8(3) . . ?
N8 N7 Nd 123.2(2) . . ?
C50 N8 N7 109.4(3) . . ?
C50 N8 B 128.1(3) . . ?
N7 N8 B 122.3(3) . . ?
C51 N9 N10 105.1(3) . . ?
C51 N9 Nd 132.3(2) . . ?
N10 N9 Nd 122.5(2) . . ?
C53 N10 N9 110.7(3) . . ?
C53 N10 B 126.8(3) . . ?
N9 N10 B 122.5(3) . . ?
N1 C1 C20 126.4(3) . . ?
N1 C1 C2 108.4(3) . . ?
C20 C1 C2 124.6(3) . . ?
C3 C2 C1 107.9(3) . . ?
C2 C3 C4 107.2(3) . . ?
N1 C4 C5 126.3(3) . . ?
N1 C4 C3 109.3(3) . . ?
C5 C4 C3 124.3(3) . . ?
C4 C5 C6 126.1(3) . . ?
C4 C5 C21 117.4(3) . . ?
C6 C5 C21 116.3(3) . . ?
N2 C6 C5 125.1(3) . . ?
N2 C6 C7 109.8(3) . . ?
C5 C6 C7 125.1(3) . . ?
C8 C7 C6 107.4(3) . . ?
C7 C8 C9 106.7(3) . . ?
N2 C9 C10 124.0(3) . . ?
N2 C9 C8 109.8(3) . . ?
C10 C9 C8 125.8(3) . . ?
C9 C10 C11 125.2(3) . . ?
C9 C10 C27 119.0(3) . . ?
C11 C10 C27 115.7(3) . . ?
N3 C11 C10 125.3(3) . . ?
N3 C11 C12 109.7(3) . . ?
C10 C11 C12 125.0(3) . . ?
C13 C12 C11 107.4(3) . . ?
C12 C13 C14 107.1(3) . . ?
N3 C14 C15 126.7(3) . . ?
N3 C14 C13 109.0(3) . . ?
C15 C14 C13 124.3(3) . . ?
C16 C15 C14 124.9(3) . . ?
C16 C15 C33 119.7(3) . . ?
C14 C15 C33 115.4(3) . . ?
N4 C16 C15 125.5(3) . . ?
N4 C16 C17 109.4(3) . . ?
C15 C16 C17 125.0(3) . . ?
C18 C17 C16 106.9(3) . . ?
C17 C18 C19 108.0(3) . . ?
N4 C19 C20 125.2(3) . . ?
N4 C19 C18 108.9(3) . . ?
C20 C19 C18 125.9(3) . . ?
C1 C20 C19 125.4(3) . . ?
C1 C20 C39 116.5(3) . . ?
C19 C20 C39 117.8(3) . . ?
C22 C21 C26 119.0(4) . . ?
C22 C21 C5 121.4(4) . . ?
C26 C21 C5 119.5(3) . . ?
C23 C22 C21 120.7(4) . . ?
C24 C23 C22 119.7(5) . . ?
C23 C24 C25 121.3(4) . . ?
C24 C25 C26 119.4(4) . . ?
C21 C26 C25 119.8(4) . . ?
C28 C27 C32 119.1(3) . . ?
C28 C27 C10 122.2(3) . . ?
C32 C27 C10 118.7(3) . . ?
C29 C28 C27 120.8(4) . . ?
C28 C29 C30 119.6(4) . . ?
C29 C30 C31 120.6(4) . . ?
C32 C31 C30 119.2(4) . . ?
C31 C32 C27 120.8(4) . . ?
C38 C33 C34 118.5(3) . . ?
C38 C33 C15 122.4(3) . . ?
C34 C33 C15 119.0(3) . . ?
C33 C34 C35 120.5(4) . . ?
C36 C35 C34 120.7(4) . . ?
C35 C36 C37 119.2(4) . . ?
C36 C37 C38 120.5(4) . . ?
C33 C38 C37 120.5(4) . . ?
C40 C39 C44 117.7(3) . . ?
C40 C39 C20 121.0(3) . . ?
C44 C39 C20 121.3(3) . . ?
C39 C40 C41 121.7(4) . . ?
C42 C41 C40 119.6(4) . . ?
C43 C42 C41 120.1(4) . . ?
C42 C43 C44 120.0(4) . . ?
C39 C44 C43 120.8(4) . . ?
N5 C45 C46 111.2(4) . . ?
C47 C46 C45 104.2(4) . . ?
N6 C47 C46 109.5(4) . . ?
N7 C48 C49 110.7(4) . . ?
C50 C49 C48 104.4(3) . . ?
N8 C50 C49 109.4(3) . . ?
N9 C51 C52 111.3(3) . . ?
C53 C52 C51 105.5(3) . . ?
N10 C53 C52 107.4(3) . . ?
N2' Nd' N3' 73.99(9) . . ?
N2' Nd' N4' 114.93(9) . . ?
N3' Nd' N4' 73.58(9) . . ?
N2' Nd' N1' 74.29(9) . . ?
N3' Nd' N1' 117.16(9) . . ?
N4' Nd' N1' 73.01(9) . . ?
N2' Nd' N7' 124.67(9) . . ?
N3' Nd' N7' 79.91(9) . . ?
N4' Nd' N7' 102.63(9) . . ?
N1' Nd' N7' 158.94(9) . . ?
N2' Nd' N9' 143.26(9) . . ?
N3' Nd' N9' 142.42(9) . . ?
N4' Nd' N9' 87.87(9) . . ?
N1' Nd' N9' 86.62(9) . . ?
N7' Nd' N9' 72.52(9) . . ?
N2' Nd' N5' 80.59(9) . . ?
N3' Nd' N5' 121.14(9) . . ?
N4' Nd' N5' 162.22(9) . . ?
N1' Nd' N5' 105.00(9) . . ?
N7' Nd' N5' 72.67(9) . . ?
N9' Nd' N5' 74.35(9) . . ?
N6' B' N8' 110.4(3) . . ?
N6' B' N10' 109.4(3) . . ?
N8' B' N10' 110.6(3) . . ?
C4' N1' C1' 107.1(3) . . ?
C4' N1' Nd' 124.9(2) . . ?
C1' N1' Nd' 127.5(2) . . ?
C6' N2' C9' 106.6(3) . . ?
C6' N2' Nd' 122.1(2) . . ?
C9' N2' Nd' 121.8(2) . . ?
C14' N3' C11' 107.1(3) . . ?
C14' N3' Nd' 125.4(2) . . ?
C11' N3' Nd' 125.7(2) . . ?
C19' N4' C16' 106.4(3) . . ?
C19' N4' Nd' 122.9(2) . . ?
C16' N4' Nd' 119.5(2) . . ?
C45' N5' N6' 106.3(3) . . ?
C45' N5' Nd' 131.5(3) . . ?
N6' N5' Nd' 122.2(2) . . ?
C47' N6' N5' 109.9(3) . . ?
C47' N6' B' 127.3(4) . . ?
N5' N6' B' 122.8(3) . . ?
C48' N7' N8' 105.0(3) . . ?
C48' N7' Nd' 132.7(3) . . ?
N8' N7' Nd' 122.3(2) . . ?
C50' N8' N7' 110.1(3) . . ?
C50' N8' B' 126.7(3) . . ?
N7' N8' B' 123.1(3) . . ?
C51' N9' N10' 105.3(3) . . ?
C51' N9' Nd' 132.3(2) . . ?
N10' N9' Nd' 121.5(2) . . ?
C53' N10' N9' 110.4(3) . . ?
C53' N10' B' 126.4(3) . . ?
N9' N10' B' 123.2(3) . . ?
N1' C1' C20' 126.1(3) . . ?
N1' C1' C2' 108.4(3) . . ?
C20' C1' C2' 125.5(3) . . ?
C3' C2' C1' 107.4(3) . . ?
C2' C3' C4' 107.3(3) . . ?
N1' C4' C5' 126.5(3) . . ?
N1' C4' C3' 109.8(3) . . ?
C5' C4' C3' 123.4(3) . . ?
C6' C5' C4' 125.4(3) . . ?
C6' C5' C21' 118.6(3) . . ?
C4' C5' C21' 115.8(3) . . ?
N2' C6' C5' 125.3(3) . . ?
N2' C6' C7' 109.2(3) . . ?
C5' C6' C7' 125.3(3) . . ?
C8' C7' C6' 107.4(3) . . ?
C7' C8' C9' 107.8(3) . . ?
N2' C9' C10' 125.8(3) . . ?
N2' C9' C8' 108.8(3) . . ?
C10' C9' C8' 125.1(3) . . ?
C11' C10' C9' 125.1(3) . . ?
C11' C10' C27' 117.6(3) . . ?
C9' C10' C27' 117.0(3) . . ?
N3' C11' C10' 126.2(3) . . ?
N3' C11' C12' 108.3(3) . . ?
C10' C11' C12' 125.4(3) . . ?
C13' C12' C11' 108.0(3) . . ?
C12' C13' C14' 107.4(3) . . ?
N3' C14' C15' 126.1(3) . . ?
N3' C14' C13' 109.2(3) . . ?
C15' C14' C13' 124.7(3) . . ?
C16' C15' C14' 125.5(3) . . ?
C16' C15' C33' 116.8(3) . . ?
C14' C15' C33' 117.5(3) . . ?
N4' C16' C15' 125.2(3) . . ?
N4' C16' C17' 109.2(3) . . ?
C15' C16' C17' 125.3(3) . . ?
C18' C17' C16' 107.3(3) . . ?
C17' C18' C19' 107.4(3) . . ?
N4' C19' C20' 125.3(3) . . ?
N4' C19' C18' 109.4(3) . . ?
C20' C19' C18' 125.3(3) . . ?
C19' C20' C1' 125.3(3) . . ?
C19' C20' C39' 117.4(3) . . ?
C1' C20' C39' 117.1(3) . . ?
C22' C21' C26' 118.2(3) . . ?
C22' C21' C5' 121.0(3) . . ?
C26' C21' C5' 120.8(3) . . ?
C23' C22' C21' 120.8(4) . . ?
C24' C23' C22' 120.4(4) . . ?
C23' C24' C25' 120.1(4) . . ?
C26' C25' C24' 119.8(4) . . ?
C25' C26' C21' 120.8(4) . . ?
C32' C27' C28' 118.3(4) . . ?
C32' C27' C10' 120.3(3) . . ?
C28' C27' C10' 121.4(3) . . ?
C29' C28' C27' 119.9(4) . . ?
C30' C29' C28' 120.9(4) . . ?
C29' C30' C31' 120.3(4) . . ?
C30' C31' C32' 119.7(4) . . ?
C27' C32' C31' 120.9(4) . . ?
C34' C33' C38' 118.8(4) . . ?
C34' C33' C15' 121.8(3) . . ?
C38' C33' C15' 119.4(3) . . ?
C33' C34' C35' 120.0(4) . . ?
C36' C35' C34' 121.1(4) . . ?
C35' C36' C37' 119.7(4) . . ?
C36' C37' C38' 120.2(4) . . ?
C37' C38' C33' 120.3(4) . . ?
C44' C39' C40' 118.1(3) . . ?
C44' C39' C20' 121.0(3) . . ?
C40' C39' C20' 120.9(3) . . ?
C41' C40' C39' 120.5(4) . . ?
C42' C41' C40' 121.2(4) . . ?
C41' C42' C43' 118.8(4) . . ?
C44' C43' C42' 120.3(4) . . ?
C43' C44' C39' 121.0(4) . . ?
N5' C45' C46' 110.4(4) . . ?
C47' C46' C45' 105.3(4) . . ?
N6' C47' C46' 108.1(4) . . ?
N7' C48' C49' 111.2(3) . . ?
C48' C49' C50' 105.3(3) . . ?
N8' C50' C49' 108.3(4) . . ?
N9' C51' C52' 111.0(3) . . ?
C53' C52' C51' 105.1(3) . . ?
N10' C53' C52' 108.1(3) . . ?
C90 C91 C92 112.4(8) . . ?
C92 C92 C91 101.9(10) 2_766 . ?

loop_
_geom_bond_atom_site_label_1
_geom_bond_atom_site_label_2
_geom_bond_distance
_geom_bond_site_symmetry_2
_geom_bond_publ_flag
Nd N3 2.421(3) . ?
Nd N2 2.427(3) . ?
Nd N1 2.446(3) . ?
Nd N4 2.458(3) . ?
Nd N5 2.593(3) . ?
Nd N7 2.607(3) . ?
Nd N9 2.607(3) . ?
B N6 1.535(5) . ?
B N8 1.544(5) . ?
B N10 1.553(5) . ?
N1 C4 1.375(4) . ?
N1 C1 1.378(4) . ?
N2 C6 1.373(4) . ?
N2 C9 1.378(4) . ?
N3 C14 1.367(4) . ?
N3 C11 1.377(4) . ?
N4 C16 1.381(4) . ?
N4 C19 1.385(4) . ?
N5 C45 1.330(4) . ?
N5 N6 1.369(4) . ?
N6 C47 1.341(4) . ?
N7 C48 1.347(4) . ?
N7 N8 1.356(4) . ?
N8 C50 1.340(4) . ?
N9 C51 1.339(4) . ?
N9 N10 1.375(4) . ?
N10 C53 1.352(4) . ?
C1 C20 1.402(4) . ?
C1 C2 1.447(4) . ?
C2 C3 1.343(4) . ?
C3 C4 1.440(4) . ?
C4 C5 1.409(4) . ?
C5 C6 1.411(4) . ?
C5 C21 1.496(4) . ?
C6 C7 1.444(4) . ?
C7 C8 1.350(4) . ?
C8 C9 1.447(5) . ?
C9 C10 1.401(4) . ?
C10 C11 1.407(4) . ?
C10 C27 1.509(4) . ?
C11 C12 1.428(4) . ?
C12 C13 1.347(4) . ?
C13 C14 1.453(4) . ?
C14 C15 1.414(4) . ?
C15 C16 1.408(4) . ?
C15 C33 1.493(4) . ?
C16 C17 1.443(4) . ?
C17 C18 1.357(4) . ?
C18 C19 1.438(5) . ?
C19 C20 1.407(4) . ?
C20 C39 1.496(4) . ?
C21 C22 1.381(5) . ?
C21 C26 1.386(5) . ?
C22 C23 1.367(5) . ?
C23 C24 1.361(6) . ?
C24 C25 1.364(6) . ?
C25 C26 1.387(5) . ?
C27 C28 1.384(5) . ?
C27 C32 1.387(5) . ?
C28 C29 1.377(5) . ?
C29 C30 1.380(5) . ?
C30 C31 1.388(5) . ?
C31 C32 1.377(5) . ?
C33 C38 1.381(5) . ?
C33 C34 1.386(5) . ?
C34 C35 1.387(5) . ?
C35 C36 1.366(6) . ?
C36 C37 1.376(5) . ?
C37 C38 1.385(5) . ?
C39 C40 1.382(5) . ?
C39 C44 1.390(5) . ?
C40 C41 1.388(5) . ?
C41 C42 1.375(5) . ?
C42 C43 1.370(5) . ?
C43 C44 1.396(5) . ?
C45 C46 1.387(5) . ?
C46 C47 1.365(5) . ?
C48 C49 1.383(5) . ?
C49 C50 1.367(5) . ?
C51 C52 1.386(5) . ?
C52 C53 1.380(5) . ?
Nd' N2' 2.428(3) . ?
Nd' N3' 2.447(3) . ?
Nd' N4' 2.452(3) . ?
Nd' N1' 2.477(3) . ?
Nd' N7' 2.592(3) . ?
Nd' N9' 2.617(3) . ?
Nd' N5' 2.630(3) . ?
B' N6' 1.534(5) . ?
B' N8' 1.545(5) . ?
B' N10' 1.549(5) . ?
N1' C4' 1.367(4) . ?
N1' C1' 1.382(4) . ?
N2' C6' 1.374(4) . ?
N2' C9' 1.383(4) . ?
N3' C14' 1.367(4) . ?
N3' C11' 1.389(4) . ?
N4' C19' 1.373(4) . ?
N4' C16' 1.380(4) . ?
N5' C45' 1.336(4) . ?
N5' N6' 1.357(4) . ?
N6' C47' 1.341(4) . ?
N7' C48' 1.345(4) . ?
N7' N8' 1.371(4) . ?
N8' C50' 1.338(4) . ?
N9' C51' 1.342(4) . ?
N9' N10' 1.362(4) . ?
N10' C53' 1.347(4) . ?
C1' C20' 1.405(4) . ?
C1' C2' 1.456(4) . ?
C2' C3' 1.347(4) . ?
C3' C4' 1.438(4) . ?
C4' C5' 1.423(4) . ?
C5' C6' 1.412(4) . ?
C5' C21' 1.490(4) . ?
C6' C7' 1.442(4) . ?
C7' C8' 1.341(5) . ?
C8' C9' 1.439(5) . ?
C9' C10' 1.413(5) . ?
C10' C11' 1.404(5) . ?
C10' C27' 1.498(5) . ?
C11' C12' 1.440(5) . ?
C12' C13' 1.340(5) . ?
C13' C14' 1.443(5) . ?
C14' C15' 1.411(5) . ?
C15' C16' 1.401(4) . ?
C15' C33' 1.504(5) . ?
C16' C17' 1.442(5) . ?
C17' C18' 1.346(5) . ?
C18' C19' 1.439(4) . ?
C19' C20' 1.403(5) . ?
C20' C39' 1.505(4) . ?
C21' C22' 1.387(5) . ?
C21' C26' 1.392(5) . ?
C22' C23' 1.381(5) . ?
C23' C24' 1.365(6) . ?
C24' C25' 1.382(6) . ?
C25' C26' 1.381(5) . ?
C27' C32' 1.383(5) . ?
C27' C28' 1.393(5) . ?
C28' C29' 1.392(5) . ?
C29' C30' 1.357(6) . ?
C30' C31' 1.368(5) . ?
C31' C32' 1.397(5) . ?
C33' C34' 1.369(5) . ?
C33' C38' 1.402(5) . ?
C34' C35' 1.404(5) . ?
C35' C36' 1.354(5) . ?
C36' C37' 1.377(6) . ?
C37' C38' 1.389(5) . ?
C39' C44' 1.387(5) . ?
C39' C40' 1.392(5) . ?
C40' C41' 1.384(5) . ?
C41' C42' 1.364(5) . ?
C42' C43' 1.393(5) . ?
C43' C44' 1.381(5) . ?
C45' C46' 1.381(5) . ?
C46' C47' 1.373(6) . ?
C48' C49' 1.370(5) . ?
C49' C50' 1.371(5) . ?
C51' C52' 1.387(5) . ?
C52' C53' 1.367(5) . ?
C90 C91 1.493(12) . ?
C91 C92 1.611(10) . ?
C92 C92 1.501(12) 2_766 ?
